data_7229219
loop_
_publ_author_name
'Shemchuk, Oleksii'
'Degli Esposti, Lorenzo'
'Grepioni, Fabrizia'
'Braga, Dario'

_publ_section_title
;
 Ionic co-crystals of enantiopure and racemic histidine with calcium
 halides
;
_journal_name_full CrystEngComm
_journal_paper_doi 10.1039/C7CE01326D
_journal_year 2017
_chemical_absolute_configuration rm
_chemical_formula_sum 'C12 H24 Br2 Ca N6 O7'
_chemical_formula_weight 564.27
_chemical_name_systematic
;
 ?
;
_space_group_IT_number 5
_symmetry_cell_setting monoclinic
_symmetry_space_group_name_Hall 'C 2y'
_symmetry_space_group_name_H-M 'C 1 2 1'
_atom_sites_solution_hydrogens geom
_atom_sites_solution_primary direct
_atom_sites_solution_secondary difmap
_audit_creation_method SHELXL-97
_audit_update_record
;
2017-07-19 deposited with the CCDC.
2017-09-21 downloaded from the CCDC.
;
_cell_angle_alpha 90.00
_cell_angle_beta 115.051(6)
_cell_angle_gamma 90.00
_cell_formula_units_Z 2
_cell_length_a 20.9187(19)
_cell_length_b 5.1257(5)
_cell_length_c 11.1180(7)
_cell_measurement_reflns_used 661
_cell_measurement_temperature 295
_cell_measurement_theta_max 26.3120
_cell_measurement_theta_min 3.5120
_cell_volume 1079.97(17)
_computing_cell_refinement
;
CrysAlisPro, Agilent Technologies,
Version 1.171.37.35g (release 09-12-2014 CrysAlis171 .NET)
(compiled Dec  9 2014,15:38:47)
;
_computing_data_collection
;
CrysAlisPro, Agilent Technologies,
Version 1.171.37.35g (release 09-12-2014 CrysAlis171 .NET)
(compiled Dec  9 2014,15:38:47)
;
_computing_data_reduction
;
CrysAlisPro, Agilent Technologies,
Version 1.171.37.35g (release 09-12-2014 CrysAlis171 .NET)
(compiled Dec  9 2014,15:38:47)
;
_computing_structure_refinement 'SHELXL-97 (Sheldrick, 2008)'
_computing_structure_solution 'SHELXL-97 (Sheldrick, 2008)'
_diffrn_ambient_temperature 295
_diffrn_detector 'CCD plate'
_diffrn_detector_area_resol_mean 16.1340
_diffrn_detector_type Sapphire3
_diffrn_measured_fraction_theta_full 0.997
_diffrn_measured_fraction_theta_max 0.840
_diffrn_measurement_details
;
#__ type_ start__ end____ width___ exp.time_
  1 omega  -45.00   53.00   1.0000   87.5000
omega____ theta____ kappa____ phi______ frames
    -      -16.3596   77.0000  -60.0000 98

#__ type_ start__ end____ width___ exp.time_
  2 omega   52.00   89.00   1.0000   87.5000
omega____ theta____ kappa____ phi______ frames
    -       17.6096  178.0000 -150.0000 37

#__ type_ start__ end____ width___ exp.time_
  3 omega  -41.00  -14.00   1.0000   87.5000
omega____ theta____ kappa____ phi______ frames
    -       17.6096  -57.0000 -120.0000 27

#__ type_ start__ end____ width___ exp.time_
  4 omega  -24.00   24.00   1.0000   87.5000
omega____ theta____ kappa____ phi______ frames
    -      -16.3596  -99.0000 -180.0000 48

;
_diffrn_measurement_device 'four-circle diffractometer'
_diffrn_measurement_device_type 'Xcalibur, Sapphire3'
_diffrn_radiation_monochromator graphite
_diffrn_radiation_probe x-ray
_diffrn_radiation_type 'Mo K\a'
_diffrn_radiation_wavelength 0.71073
_diffrn_reflns_av_R_equivalents 0.0388
_diffrn_reflns_av_sigmaI/netI 0.0727
_diffrn_reflns_limit_h_max 28
_diffrn_reflns_limit_h_min -27
_diffrn_reflns_limit_k_max 5
_diffrn_reflns_limit_k_min -6
_diffrn_reflns_limit_l_max 14
_diffrn_reflns_limit_l_min -15
_diffrn_reflns_number 2479
_diffrn_reflns_theta_full 25.00
_diffrn_reflns_theta_max 29.18
_diffrn_reflns_theta_min 3.52
_diffrn_source 'Enhance (Mo) X-ray Source'
_exptl_absorpt_coefficient_mu 4.035
_exptl_absorpt_correction_T_max 1.00000
_exptl_absorpt_correction_T_min 0.44392
_exptl_absorpt_correction_type multi-scan
_exptl_absorpt_process_details
;
CrysAlisPro, Agilent Technologies,
Version 1.171.37.35g (release 09-12-2014 CrysAlis171 .NET)
(compiled Dec  9 2014,15:38:47)
Empirical absorption correction using spherical harmonics,
 implemented in SCALE3 ABSPACK scaling algorithm.
;
_exptl_crystal_colour colorless
_exptl_crystal_density_diffrn 1.735
_exptl_crystal_density_method 'not measured'
_exptl_crystal_description needle
_exptl_crystal_F_000 568
_exptl_crystal_size_max 0.1
_exptl_crystal_size_mid 0.05
_exptl_crystal_size_min 0.01
_refine_diff_density_max 0.749
_refine_diff_density_min -0.636
_refine_diff_density_rms 0.098
_refine_ls_abs_structure_details 'Flack H D (1983), Acta Cryst. A39, 876-881'
_refine_ls_abs_structure_Flack 0.02(2)
_refine_ls_extinction_method none
_refine_ls_goodness_of_fit_ref 1.028
_refine_ls_hydrogen_treatment mixed
_refine_ls_matrix_type full
_refine_ls_number_parameters 132
_refine_ls_number_reflns 1649
_refine_ls_number_restraints 1
_refine_ls_restrained_S_all 1.027
_refine_ls_R_factor_all 0.0739
_refine_ls_R_factor_gt 0.0499
_refine_ls_shift/su_max 0.000
_refine_ls_shift/su_mean 0.000
_refine_ls_structure_factor_coef Fsqd
_refine_ls_weighting_details 'calc w=1/[\s^2^(Fo^2^)+(0.0448P)^2^+0.0000P] where P=(Fo^2^+2Fc^2^)/3'
_refine_ls_weighting_scheme calc
_refine_ls_wR_factor_gt 0.1000
_refine_ls_wR_factor_ref 0.1184
_reflns_number_gt 1240
_reflns_number_total 1649
_reflns_threshold_expression >2\s(I)
_cod_data_source_file c7ce01326d2.cif
_cod_data_source_block L-Histidine_CalciumBromide_hydrate
_cod_original_cell_volume 1079.96(16)
_cod_original_sg_symbol_H-M C2
_cod_database_code 7229219

loop_
_symmetry_equiv_pos_as_xyz
'x, y, z'
'-x, y, -z'
'x+1/2, y+1/2, z'
'-x+1/2, y+1/2, -z'

loop_
_atom_site_label
_atom_site_type_symbol
_atom_site_fract_x
_atom_site_fract_y
_atom_site_fract_z
_atom_site_U_iso_or_equiv
_atom_site_adp_type
_atom_site_occupancy
_atom_site_symmetry_multiplicity
_atom_site_calc_flag
_atom_site_refinement_flags
Ca2 Ca 0.5000 0.2287(5) 0.5000 0.0381(6) Uani 1 2 d S
O1 O 0.5617(3) -0.0245(11) 0.4081(6) 0.0463(15) Uani 1 1 d .
O2 O 0.4153(2) 0.1939(16) 0.2760(5) 0.0535(14) Uani 1 1 d .
H1 H 0.4068 0.3246 0.2140 0.080 Uiso 1 1 d R
H2A H 0.4257 0.0719 0.2399 0.080 Uiso 1 1 d R
O3 O 0.5709(3) 0.5800(12) 0.5003(6) 0.0509(16) Uani 1 1 d .
N1 N 0.5863(3) -0.1999(13) 0.2074(5) 0.0400(16) Uani 1 1 d .
H1A H 0.6146 -0.0620 0.2375 0.048 Uiso 1 1 d R
H1B H 0.5416 -0.1474 0.1726 0.048 Uiso 1 1 d R
H1C H 0.5954 -0.2805 0.1455 0.048 Uiso 1 1 d R
N2 N 0.6828(3) -0.7910(19) 0.2382(7) 0.0531(19) Uani 1 1 d .
N3 N 0.7761(4) -0.6727(16) 0.2085(7) 0.057(2) Uani 1 1 d .
H3 H 0.8084 -0.6767 0.1799 0.069 Uiso 1 1 d R
C1 C 0.5739(4) -0.2668(17) 0.4180(7) 0.037(2) Uani 1 1 d .
C2 C 0.5997(3) -0.3830(15) 0.3199(6) 0.0322(18) Uani 1 1 d .
H2 H 0.5739 -0.5455 0.2843 0.039 Uiso 1 1 calc R
C3 C 0.6784(4) -0.4460(18) 0.3931(7) 0.044(2) Uani 1 1 d .
H3A H 0.7035 -0.2864 0.4322 0.053 Uiso 1 1 calc R
H3B H 0.6849 -0.5652 0.4651 0.053 Uiso 1 1 calc R
C4 C 0.7108(4) -0.5630(17) 0.3100(8) 0.040(2) Uani 1 1 d .
C5 C 0.7680(4) -0.4948(17) 0.2926(8) 0.046(2) Uani 1 1 d .
H5 H 0.7970 -0.3521 0.3307 0.055 Uiso 1 1 calc R
C6 C 0.7235(4) -0.839(3) 0.1775(9) 0.060(2) Uani 1 1 d .
H6 H 0.7159 -0.9772 0.1186 0.072 Uiso 1 1 calc R
Br1 Br 0.59762(4) 0.67968(18) 0.91818(7) 0.0524(3) Uani 1 1 d .
O4 O 0.5000 0.200(3) 1.0000 0.072(3) Uani 1 2 d S
HB1 H 0.530(5) 0.31(2) 0.982(11) 0.11(5) Uiso 1 1 d .

loop_
_atom_site_aniso_label
_atom_site_aniso_U_11
_atom_site_aniso_U_22
_atom_site_aniso_U_33
_atom_site_aniso_U_23
_atom_site_aniso_U_13
_atom_site_aniso_U_12
Ca2 0.0476(12) 0.0308(17) 0.0458(11) 0.000 0.0296(10) 0.000
O1 0.056(4) 0.026(3) 0.064(4) -0.001(3) 0.033(3) 0.009(3)
O2 0.065(3) 0.043(4) 0.052(3) 0.010(4) 0.023(3) 0.006(4)
O3 0.064(4) 0.044(4) 0.058(3) 0.000(3) 0.040(3) -0.018(3)
N1 0.049(4) 0.033(4) 0.041(4) 0.003(3) 0.023(3) 0.006(3)
N2 0.063(4) 0.040(5) 0.076(4) -0.003(6) 0.048(4) -0.009(5)
N3 0.060(5) 0.050(5) 0.085(6) 0.005(5) 0.054(5) 0.009(4)
C1 0.035(4) 0.033(6) 0.045(4) -0.015(4) 0.018(3) -0.016(4)
C2 0.034(4) 0.029(5) 0.039(4) -0.006(3) 0.021(3) -0.006(3)
C3 0.044(5) 0.047(5) 0.038(4) 0.000(4) 0.014(4) 0.017(4)
C4 0.038(4) 0.026(4) 0.060(5) 0.006(4) 0.024(4) 0.003(4)
C5 0.049(5) 0.030(5) 0.062(6) -0.002(4) 0.028(5) 0.000(4)
C6 0.068(5) 0.048(6) 0.082(6) 0.006(7) 0.048(5) 0.009(7)
Br1 0.0632(5) 0.0508(6) 0.0506(4) 0.0002(6) 0.0311(4) 0.0000(6)
O4 0.078(6) 0.045(6) 0.100(7) 0.000 0.043(6) 0.000

loop_
_atom_type_symbol
_atom_type_description
_atom_type_scat_dispersion_real
_atom_type_scat_dispersion_imag
_atom_type_scat_source
C C 0.0033 0.0016 'International Tables Vol C Tables 4.2.6.8 and 6.1.1.4'
H H 0.0000 0.0000 'International Tables Vol C Tables 4.2.6.8 and 6.1.1.4'
Br Br -0.2901 2.4595 'International Tables Vol C Tables 4.2.6.8 and 6.1.1.4'
Ca Ca 0.2262 0.3064 'International Tables Vol C Tables 4.2.6.8 and 6.1.1.4'
N N 0.0061 0.0033 'International Tables Vol C Tables 4.2.6.8 and 6.1.1.4'
O O 0.0106 0.0060 'International Tables Vol C Tables 4.2.6.8 and 6.1.1.4'

loop_
_geom_angle_atom_site_label_1
_geom_angle_atom_site_label_2
_geom_angle_atom_site_label_3
_geom_angle
_geom_angle_site_symmetry_1
_geom_angle_site_symmetry_3
O3 Ca2 O3 78.9(3) . 2_656
O3 Ca2 O1 87.7(2) . .
O3 Ca2 O1 153.2(2) 2_656 .
O3 Ca2 O1 153.2(2) . 2_656
O3 Ca2 O1 87.7(2) 2_656 2_656
O1 Ca2 O1 112.9(3) . 2_656
O3 Ca2 O2 82.2(2) . 2_656
O3 Ca2 O2 104.6(2) 2_656 2_656
O1 Ca2 O2 96.4(2) . 2_656
O1 Ca2 O2 78.8(2) 2_656 2_656
O3 Ca2 O2 104.6(2) . .
O3 Ca2 O2 82.2(2) 2_656 .
O1 Ca2 O2 78.8(2) . .
O1 Ca2 O2 96.4(2) 2_656 .
O2 Ca2 O2 171.4(4) 2_656 .
O3 Ca2 H2A 107.6 . .
O3 Ca2 H2A 98.5 2_656 .
O1 Ca2 H2A 63.4 . .
O1 Ca2 H2A 97.2 2_656 .
O2 Ca2 H2A 156.4 2_656 .
O2 Ca2 H2A 16.3 . .
C1 O1 Ca2 129.4(5) . .
Ca2 O2 H1 123.4 . .
Ca2 O2 H2A 109.6 . .
H1 O2 H2A 101.2 . .
C1 O3 Ca2 136.6(5) 1_565 .
C2 N1 H1A 109.0 . .
C2 N1 H1B 110.2 . .
H1A N1 H1B 109.4 . .
C2 N1 H1C 109.3 . .
H1A N1 H1C 109.5 . .
H1B N1 H1C 109.5 . .
C6 N2 C4 104.2(8) . .
C6 N3 C5 106.2(7) . .
C6 N3 H3 126.0 . .
C5 N3 H3 127.8 . .
O3 C1 O1 128.4(8) 1_545 .
O3 C1 C2 115.3(8) 1_545 .
O1 C1 C2 116.2(7) . .
N1 C2 C1 110.8(6) . .
N1 C2 C3 110.9(6) . .
C1 C2 C3 109.1(6) . .
N1 C2 H2 108.6 . .
C1 C2 H2 108.6 . .
C3 C2 H2 108.6 . .
C4 C3 C2 115.2(6) . .
C4 C3 H3A 108.5 . .
C2 C3 H3A 108.5 . .
C4 C3 H3B 108.5 . .
C2 C3 H3B 108.5 . .
H3A C3 H3B 107.5 . .
C5 C4 N2 108.7(8) . .
C5 C4 C3 131.1(8) . .
N2 C4 C3 120.1(7) . .
C4 C5 N3 107.6(8) . .
C4 C5 H5 126.2 . .
N3 C5 H5 126.2 . .
N2 C6 N3 113.2(10) . .
N2 C6 H6 123.4 . .
N3 C6 H6 123.4 . .

loop_
_geom_bond_atom_site_label_1
_geom_bond_atom_site_label_2
_geom_bond_distance
_geom_bond_site_symmetry_2
Ca2 O3 2.332(6) .
Ca2 O3 2.332(6) 2_656
Ca2 O1 2.347(5) .
Ca2 O1 2.347(5) 2_656
Ca2 O2 2.374(5) 2_656
Ca2 O2 2.374(5) .
Ca2 H2A 2.7597 .
O1 C1 1.264(10) .
O2 H1 0.9229 .
O2 H2A 0.8206 .
O3 C1 1.227(9) 1_565
N1 C2 1.493(8) .
N1 H1A 0.8912 .
N1 H1B 0.8889 .
N1 H1C 0.8897 .
N2 C6 1.315(9) .
N2 C4 1.397(12) .
N3 C6 1.319(12) .
N3 C5 1.368(10) .
N3 H3 0.8602 .
C1 O3 1.227(9) 1_545
C1 C2 1.528(10) .
C2 C3 1.530(9) .
C2 H2 0.9800 .
C3 C4 1.484(10) .
C3 H3A 0.9700 .
C3 H3B 0.9700 .
C4 C5 1.337(10) .
C5 H5 0.9300 .
C6 H6 0.9300 .
O4 HB1 0.94(9) .
